data_4020649
loop_
_publ_author_name
'Wanlong Jiang'
'Chen Chen'
'Dragan Marinkovic'
'Joe A. Tran'
'Caroline W. Chen'
'L. Melissa Arellano'
'Nicole S. White'
'Fabio C. Tucci'

_publ_section_title
;
 Practical Asymmetric Synthesis of \a-Branched
 2-Piperazinylbenzylamines by 1,2-Additions of Organometallic
 Reagents to N-tert-Butanesulfinyl Imines
;
_journal_name_full 'Journal of Organic Chemistry'
_journal_page_first 8924
_journal_page_last 8931
_journal_paper_doi 10.1021/jo051514p
_journal_volume 70
_journal_year 2005
_chemical_formula_moiety 'C21 H30 F3 N3 O3 S'
_chemical_formula_sum 'C21 H30 F3 N3 O3 S'
_chemical_formula_weight 461.54
_space_group_IT_number 4
_symmetry_cell_setting monoclinic
_symmetry_space_group_name_Hall 'P 2yb'
_symmetry_space_group_name_H-M 'P 1 21 1'
_cell_angle_alpha 90.00
_cell_angle_beta 94.526(2)
_cell_angle_gamma 90.00
_cell_formula_units_Z 2
_cell_length_a 7.0960(6)
_cell_length_b 9.3289(7)
_cell_length_c 17.3403(14)
_cell_measurement_temperature 115(2)
_cell_volume 1144.31(16)
_diffrn_ambient_temperature 115(2)
_exptl_crystal_density_diffrn 1.340
_cod_depositor_comments
;
The following automatic conversions were performed:
'_symmetry_cell_setting' value 'Monoclinic' changed to 'monoclinic'
according to '/home/saulius/struct/CIF-dictionaries/cif_core.dic'
dictionary named 'cif_core.dic' version 2.4.1 from 2010-06-29.

Automatic conversion script
Id: cif_fix_enum 1527 2010-12-29 10:47:43Z saulius 
;
_cod_original_sg_symbol_H-M 'P 21'
_cod_database_code 4020649

loop_
_symmetry_equiv_pos_as_xyz
'x, y, z'
'-x, y+1/2, -z'

loop_
_atom_site_label
_atom_site_type_symbol
_atom_site_fract_x
_atom_site_fract_y
_atom_site_fract_z
_atom_site_U_iso_or_equiv
_atom_site_adp_type
_atom_site_occupancy
_atom_site_symmetry_multiplicity
_atom_site_calc_flag
_atom_site_refinement_flags
_atom_site_disorder_assembly
_atom_site_disorder_group
S1 S 0.60925(7) 0.64050(6) 0.33659(3) 0.02587(13) Uani 1 1 d . . .
O2 O 0.4085(2) 0.62964(18) 0.30712(10) 0.0367(4) Uani 1 1 d . . .
C3 C 0.7492(3) 0.6062(2) 0.25361(12) 0.0241(5) Uani 1 1 d . . .
C4 C 0.6970(4) 0.7130(3) 0.18928(15) 0.0333(6) Uani 1 1 d . . .
C5 C 0.6925(4) 0.4530(3) 0.22999(16) 0.0323(6) Uani 1 1 d . . .
C6 C 0.9586(3) 0.6134(3) 0.28213(15) 0.0311(5) Uani 1 1 d . . .
N7 N 0.6716(2) 0.81507(18) 0.35157(10) 0.0218(4) Uani 1 1 d . . .
C8 C 0.5310(3) 0.9015(2) 0.35012(11) 0.0200(4) Uani 1 1 d . . .
C9 C 0.5505(3) 1.0522(2) 0.37338(11) 0.0202(4) Uani 1 1 d . . .
C10 C 0.7032(3) 1.0966(2) 0.42340(11) 0.0209(4) Uani 1 1 d . . .
C11 C 0.7075(3) 1.2327(2) 0.45459(12) 0.0226(5) Uani 1 1 d . . .
C12 C 0.8774(3) 1.2839(2) 0.50364(13) 0.0283(5) Uani 1 1 d . . .
F13 F 0.83571(19) 1.36660(19) 0.56217(8) 0.0467(4) Uani 1 1 d . . .
F14 F 0.9864(2) 1.17752(16) 0.53134(10) 0.0644(5) Uani 1 1 d . . .
F15 F 0.98968(19) 1.36522(18) 0.46248(8) 0.0457(4) Uani 1 1 d . . .
C16 C 0.5565(3) 1.3251(2) 0.43777(12) 0.0236(5) Uani 1 1 d . . .
C17 C 0.4065(3) 1.2852(2) 0.38602(12) 0.0224(5) Uani 1 1 d . . .
C18 C 0.4047(3) 1.1493(2) 0.35141(11) 0.0188(4) Uani 1 1 d . . .
N19 N 0.2606(2) 1.10448(17) 0.29653(9) 0.0195(4) Uani 1 1 d . . .
C20 C 0.0826(3) 1.1832(2) 0.29154(13) 0.0204(5) Uani 1 1 d . . .
C21 C -0.0702(3) 1.0912(2) 0.24991(12) 0.0211(4) Uani 1 1 d . . .
N22 N -0.0141(2) 1.04959(19) 0.17390(9) 0.0210(4) Uani 1 1 d . . .
C23 C 0.1706(3) 0.9801(2) 0.17440(13) 0.0225(5) Uani 1 1 d . . .
C24 C 0.3174(3) 1.0726(2) 0.21865(12) 0.0202(4) Uani 1 1 d . . .
C25 C -0.1490(3) 1.0485(2) 0.11301(11) 0.0239(5) Uani 1 1 d . . .
O26 O -0.3044(2) 1.10021(18) 0.11506(8) 0.0342(4) Uani 1 1 d . . .
O27 O -0.0829(2) 0.98508(16) 0.05059(8) 0.0256(3) Uani 1 1 d . . .
C28 C -0.1994(3) 0.9795(3) -0.02369(12) 0.0291(5) Uani 1 1 d . . .
C29 C -0.2305(4) 1.1313(3) -0.05440(14) 0.0400(6) Uani 1 1 d . . .
C30 C -0.3826(5) 0.9023(5) -0.01528(19) 0.0565(10) Uani 1 1 d . . .
C31 C -0.0740(5) 0.8981(4) -0.07445(16) 0.0447(7) Uani 1 1 d . . .
H32 H 0.744(3) 0.814(3) 0.2055(14) 0.040(7) Uiso 1 1 d . . .
H33 H 0.565(4) 0.715(3) 0.1771(14) 0.044(8) Uiso 1 1 d . . .
H34 H 0.748(3) 0.674(3) 0.1440(13) 0.031(7) Uiso 1 1 d . . .
H35 H 0.554(4) 0.454(3) 0.2101(13) 0.035(7) Uiso 1 1 d . . .
H36 H 0.710(3) 0.380(3) 0.2781(12) 0.026(6) Uiso 1 1 d . . .
H37 H 0.758(3) 0.424(2) 0.1837(13) 0.027(6) Uiso 1 1 d . . .
H38 H 1.034(3) 0.581(2) 0.2379(12) 0.028(6) Uiso 1 1 d . . .
H39 H 0.988(3) 0.544(3) 0.3261(14) 0.039(7) Uiso 1 1 d . . .
H40 H 0.991(3) 0.710(3) 0.2949(13) 0.028(7) Uiso 1 1 d . . .
H41 H 0.401(3) 0.875(2) 0.3366(11) 0.013(5) Uiso 1 1 d . . .
H42 H 0.801(3) 1.035(2) 0.4373(11) 0.012(5) Uiso 1 1 d . . .
H43 H 0.555(3) 1.427(3) 0.4583(12) 0.026(6) Uiso 1 1 d . . .
H44 H 0.302(3) 1.362(2) 0.3728(11) 0.018(5) Uiso 1 1 d . . .
H45 H 0.043(3) 1.204(2) 0.3433(12) 0.016(5) Uiso 1 1 d . . .
H46 H 0.095(3) 1.268(2) 0.2617(11) 0.012(5) Uiso 1 1 d . . .
H47 H -0.195(3) 1.144(3) 0.2438(10) 0.017(5) Uiso 1 1 d . . .
H48 H -0.096(3) 1.002(3) 0.2802(12) 0.023(6) Uiso 1 1 d . . .
H49 H 0.199(3) 0.966(2) 0.1211(12) 0.018(5) Uiso 1 1 d . . .
H50 H 0.169(3) 0.883(2) 0.1998(11) 0.011(5) Uiso 1 1 d . . .
H51 H 0.440(3) 1.026(2) 0.2219(11) 0.022(6) Uiso 1 1 d . . .
H52 H 0.339(3) 1.163(2) 0.1932(11) 0.017(5) Uiso 1 1 d . . .
H53 H -0.105(5) 1.189(4) -0.0549(17) 0.075(11) Uiso 1 1 d . . .
H54 H -0.303(4) 1.192(3) -0.0242(16) 0.055(9) Uiso 1 1 d . . .
H55 H -0.289(3) 1.124(3) -0.1121(14) 0.046(7) Uiso 1 1 d . . .
H56 H -0.483(6) 0.962(4) 0.016(2) 0.108(14) Uiso 1 1 d . . .
H57 H -0.461(4) 0.884(3) -0.0674(16) 0.054(8) Uiso 1 1 d . . .
H58 H -0.338(4) 0.826(4) 0.0052(17) 0.051(10) Uiso 1 1 d . . .
H59 H -0.139(4) 0.896(3) -0.1275(18) 0.061(9) Uiso 1 1 d . . .
H60 H 0.041(4) 0.946(3) -0.0703(17) 0.058(10) Uiso 1 1 d . . .
H61 H -0.048(4) 0.797(4) -0.0611(17) 0.063(10) Uiso 1 1 d . . .

loop_
_atom_site_aniso_label
_atom_site_aniso_U_11
_atom_site_aniso_U_22
_atom_site_aniso_U_33
_atom_site_aniso_U_23
_atom_site_aniso_U_13
_atom_site_aniso_U_12
S1 0.0253(3) 0.0177(3) 0.0353(3) 0.0017(2) 0.0067(2) 0.0006(2)
O2 0.0211(8) 0.0219(8) 0.0676(11) -0.0057(9) 0.0074(7) -0.0020(7)
C3 0.0228(11) 0.0219(12) 0.0275(11) -0.0043(9) 0.0021(9) 0.0000(9)
C4 0.0421(16) 0.0291(14) 0.0280(13) 0.0015(11) -0.0017(12) -0.0010(12)
C5 0.0338(14) 0.0267(13) 0.0369(14) -0.0059(11) 0.0059(12) -0.0019(11)
C6 0.0228(12) 0.0345(16) 0.0358(14) -0.0039(12) 0.0009(10) 0.0026(10)
N7 0.0231(10) 0.0181(9) 0.0243(9) -0.0002(7) 0.0024(7) 0.0010(8)
C8 0.0210(11) 0.0215(11) 0.0176(10) 0.0009(8) 0.0030(9) 0.0008(9)
C9 0.0218(11) 0.0213(11) 0.0179(10) 0.0010(8) 0.0034(8) 0.0001(9)
C10 0.0210(11) 0.0231(11) 0.0187(10) 0.0018(8) 0.0035(8) -0.0002(9)
C11 0.0201(11) 0.0277(12) 0.0206(11) 0.0015(9) 0.0046(9) -0.0054(9)
C12 0.0335(14) 0.0269(12) 0.0241(12) -0.0029(10) -0.0008(10) -0.0019(10)
F13 0.0337(8) 0.0735(11) 0.0335(8) -0.0286(8) 0.0066(6) -0.0102(8)
F14 0.0644(11) 0.0416(10) 0.0790(12) -0.0050(8) -0.0462(10) 0.0029(8)
F15 0.0358(8) 0.0673(11) 0.0348(8) -0.0132(7) 0.0075(7) -0.0249(8)
C16 0.0298(12) 0.0202(11) 0.0215(11) -0.0009(9) 0.0063(9) -0.0039(10)
C17 0.0235(12) 0.0208(11) 0.0234(11) 0.0006(9) 0.0046(9) 0.0032(9)
C18 0.0196(10) 0.0204(10) 0.0168(9) -0.0015(9) 0.0041(8) -0.0017(9)
N19 0.0183(8) 0.0222(10) 0.0181(8) -0.0019(7) 0.0015(7) -0.0002(7)
C20 0.0220(11) 0.0196(11) 0.0199(11) -0.0021(9) 0.0026(9) 0.0027(9)
C21 0.0205(11) 0.0242(11) 0.0190(10) -0.0009(9) 0.0044(8) 0.0023(9)
N22 0.0198(9) 0.0252(10) 0.0182(8) -0.0029(7) 0.0020(7) -0.0006(8)
C23 0.0231(11) 0.0237(12) 0.0207(11) -0.0033(9) 0.0013(9) 0.0046(9)
C24 0.0179(11) 0.0227(12) 0.0206(10) 0.0016(9) 0.0049(8) 0.0013(9)
C25 0.0251(12) 0.0243(12) 0.0223(11) 0.0005(9) 0.0013(9) -0.0017(9)
O26 0.0205(8) 0.0531(12) 0.0287(8) -0.0055(8) -0.0003(6) 0.0080(8)
O27 0.0279(8) 0.0297(9) 0.0186(8) -0.0031(6) -0.0028(6) 0.0050(7)
C28 0.0310(13) 0.0355(14) 0.0196(11) -0.0009(10) -0.0059(10) -0.0012(11)
C29 0.0519(17) 0.0378(15) 0.0283(13) 0.0020(13) -0.0088(12) 0.0101(15)
C30 0.053(2) 0.081(3) 0.0339(17) 0.0051(18) -0.0103(15) -0.031(2)
C31 0.063(2) 0.0466(18) 0.0232(14) -0.0090(13) -0.0057(14) 0.0161(16)

loop_
_geom_bond_atom_site_label_1
_geom_bond_atom_site_label_2
_geom_bond_distance
_geom_bond_site_symmetry_2
_geom_bond_publ_flag
S1 O2 1.4786(16) . ?
S1 N7 1.7022(18) . ?
S1 C3 1.840(2) . ?
C3 C4 1.519(3) . ?
C3 C6 1.530(3) . ?
C3 C5 1.532(3) . ?
C4 H32 1.03(3) . ?
C4 H33 0.94(3) . ?
C4 H34 0.96(2) . ?
C5 H35 1.02(2) . ?
C5 H36 1.08(2) . ?
C5 H37 1.00(2) . ?
C6 H38 1.02(2) . ?
C6 H39 1.01(3) . ?
C6 H40 0.96(2) . ?
N7 C8 1.282(3) . ?
C8 C9 1.466(3) . ?
C8 H41 0.96(2) . ?
C9 C10 1.396(3) . ?
C9 C18 1.405(3) . ?
C10 C11 1.379(3) . ?
C10 H42 0.92(2) . ?
C11 C16 1.388(3) . ?
C11 C12 1.498(3) . ?
C12 F13 1.327(3) . ?
C12 F14 1.325(3) . ?
C12 F15 1.345(3) . ?
C16 C17 1.388(3) . ?
C16 H43 1.01(2) . ?
C17 C18 1.402(3) . ?
C17 H44 1.04(2) . ?
C18 N19 1.404(2) . ?
N19 C20 1.457(3) . ?
N19 C24 1.470(2) . ?
C20 C21 1.519(3) . ?
C20 H45 0.98(2) . ?
C20 H46 0.95(2) . ?
C21 N22 1.459(3) . ?
C21 H47 1.01(2) . ?
C21 H48 1.01(2) . ?
N22 C25 1.368(3) . ?
N22 C23 1.462(3) . ?
C23 C24 1.514(3) . ?
C23 H49 0.97(2) . ?
C23 H50 1.01(2) . ?
C24 H51 0.97(2) . ?
C24 H52 0.97(2) . ?
C25 O26 1.207(2) . ?
C25 O27 1.350(2) . ?
O27 C28 1.476(2) . ?
C28 C30 1.503(4) . ?
C28 C31 1.506(4) . ?
C28 C29 1.523(4) . ?
C29 H53 1.04(3) . ?
C29 H54 0.95(3) . ?
C29 H55 1.06(2) . ?
C30 H56 1.08(4) . ?
C30 H57 1.04(3) . ?
C30 H58 0.84(3) . ?
C31 H59 1.00(3) . ?
C31 H60 0.93(3) . ?
C31 H61 0.98(3) . ?

loop_
_cod_related_entry_id
_cod_related_entry_database
_cod_related_entry_code
1 ChemSpider 21176354
